data_1547081
loop_
_publ_author_name
'Bernar, Ivan'
'Fiser, B\'ela'
'Blanco-Ania, Daniel'
'G\'omez-Bengoa, Enrique'
'Rutjes, Floris P. J. T.'

_publ_section_title
;
 Pd-Catalyzed Hydroamination of Alkoxyallenes with Azole Heterocycles:
 Examples and Mechanistic Proposal.
;
_journal_issue 16
_journal_name_full 'Organic letters'
_journal_page_first 4211
_journal_page_last 4214
_journal_paper_doi 10.1021/acs.orglett.7b01826
_journal_volume 19
_journal_year 2017
_chemical_absolute_configuration ad
_chemical_formula_moiety 'C17 H18 N4 O3'
_chemical_formula_sum 'C17 H18 N4 O3'
_chemical_formula_weight 326.35
_space_group_crystal_system triclinic
_space_group_IT_number 1
_space_group_name_Hall 'P 1'
_space_group_name_H-M_alt 'P 1'
_symmetry_space_group_name_Hall 'P 1'
_symmetry_space_group_name_H-M 'P 1'
_atom_sites_solution_hydrogens geom
_atom_sites_solution_primary direct
_atom_sites_solution_secondary difmap
_audit_creation_method SHELXL-2016/6
_cell_angle_alpha 113.149(2)
_cell_angle_beta 92.819(2)
_cell_angle_gamma 112.907(2)
_cell_formula_units_Z 2
_cell_length_a 8.8973(5)
_cell_length_b 10.3854(6)
_cell_length_c 10.5682(5)
_cell_measurement_reflns_used 9957
_cell_measurement_temperature 150(2)
_cell_measurement_theta_max 31.5
_cell_measurement_theta_min 2.4
_cell_volume 803.17(8)
_computing_cell_refinement Peakref
_computing_data_collection Apex3
_computing_data_reduction SAINT,SADABS-2014/5
_computing_molecular_graphics 'PLATON, Shelxle'
_computing_structure_refinement 'SHELXL-2016/6 (Sheldrick, 2016)'
_computing_structure_solution 'SHELXT 2014/4 (Sheldrick, 2014)'
_diffrn_ambient_temperature 150(2)
_diffrn_detector_area_resol_mean 10.4
_diffrn_measured_fraction_theta_full 1.000
_diffrn_measured_fraction_theta_max 0.996
_diffrn_measurement_device 'Bruker D8 Quest Apex3'
_diffrn_measurement_method '\f and \w scans'
_diffrn_radiation_detector Photon100
_diffrn_radiation_monochromator graphite
_diffrn_radiation_type MoK\a
_diffrn_radiation_wavelength 0.71073
_diffrn_reflns_av_R_equivalents 0.0219
_diffrn_reflns_av_unetI/netI 0.0157
_diffrn_reflns_Laue_measured_fraction_full 1.000
_diffrn_reflns_Laue_measured_fraction_max 0.996
_diffrn_reflns_limit_h_max 13
_diffrn_reflns_limit_h_min -13
_diffrn_reflns_limit_k_max 15
_diffrn_reflns_limit_k_min -15
_diffrn_reflns_limit_l_max 15
_diffrn_reflns_limit_l_min -15
_diffrn_reflns_number 69117
_diffrn_reflns_point_group_measured_fraction_full 1.000
_diffrn_reflns_point_group_measured_fraction_max 0.994
_diffrn_reflns_theta_full 25.242
_diffrn_reflns_theta_max 31.605
_diffrn_reflns_theta_min 2.381
_diffrn_source 'sealed tube'
_exptl_absorpt_coefficient_mu 0.095
_exptl_absorpt_correction_T_max 0.7462
_exptl_absorpt_correction_T_min 0.7219
_exptl_absorpt_correction_type multi-scan
_exptl_absorpt_process_details
;
 SADABS 2016/2: Krause, L., Herbst-Irmer, R., Sheldrick G.M. & Stalke D.,
 J. Appl. Cryst. 48 (2015) 3-10
;
_exptl_crystal_colour colourless
_exptl_crystal_density_diffrn 1.349
_exptl_crystal_description plate
_exptl_crystal_F_000 344
_exptl_crystal_size_max 0.742
_exptl_crystal_size_mid 0.543
_exptl_crystal_size_min 0.076
_refine_diff_density_max 0.574
_refine_diff_density_min -0.301
_refine_diff_density_rms 0.053
_refine_ls_abs_structure_details
;
 Flack x determined using 4575 quotients [(I+)-(I-)]/[(I+)+(I-)]
 (Parsons, Flack and Wagner, Acta Cryst. B69 (2013) 249-259).
;
_refine_ls_abs_structure_Flack -0.16(12)
_refine_ls_extinction_method none
_refine_ls_goodness_of_fit_ref 1.027
_refine_ls_hydrogen_treatment constr
_refine_ls_matrix_type full
_refine_ls_number_parameters 437
_refine_ls_number_reflns 10730
_refine_ls_number_restraints 3
_refine_ls_restrained_S_all 1.027
_refine_ls_R_factor_all 0.0476
_refine_ls_R_factor_gt 0.0429
_refine_ls_shift/su_max 0.001
_refine_ls_shift/su_mean 0.000
_refine_ls_structure_factor_coef Fsqd
_refine_ls_weighting_details 'w=1/[\s^2^(Fo^2^)+(0.0781P)^2^+0.1336P] where P=(Fo^2^+2Fc^2^)/3'
_refine_ls_weighting_scheme calc
_refine_ls_wR_factor_gt 0.1156
_refine_ls_wR_factor_ref 0.1200
_reflns_Friedel_coverage 0.995
_reflns_Friedel_fraction_full 1.000
_reflns_Friedel_fraction_max 0.991
_reflns_number_gt 9906
_reflns_number_total 10730
_reflns_threshold_expression 'I > 2\s(I)'
_cod_data_source_file ol7b01826_si_003.cif
_cod_data_source_block p1670a
_cod_database_code 1547081
_shelx_shelxl_version_number 2016/6
_shelx_space_group_comment
;
The symmetry employed for this shelxl refinement is uniquely defined
by the following loop, which should always be used as a source of
symmetry information in preference to the above space-group names.
They are only intended as comments.
;
_shelx_estimated_absorpt_t_min 0.933
_shelx_estimated_absorpt_t_max 0.993

loop_
_space_group_symop_operation_xyz
'x, y, z'

loop_
_atom_site_label
_atom_site_type_symbol
_atom_site_fract_x
_atom_site_fract_y
_atom_site_fract_z
_atom_site_U_iso_or_equiv
_atom_site_adp_type
_atom_site_occupancy
_atom_site_site_symmetry_order
_atom_site_calc_flag
_atom_site_refinement_flags_posn
_atom_site_refinement_flags_adp
O01 O 0.90115(16) 0.81680(15) 0.21975(14) 0.0218(2) Uani 1 1 d . .
O02 O 0.58044(18) 0.60611(18) 0.85547(16) 0.0291(3) Uani 1 1 d . .
O03 O 0.09961(19) 0.23926(16) 0.78389(16) 0.0287(3) Uani 1 1 d . .
O04 O 0.4228(2) 0.16930(18) 0.39400(18) 0.0330(3) Uani 1 1 d . .
N05 N 0.66458(18) 0.64955(17) 0.26546(15) 0.0194(3) Uani 1 1 d . .
N06 N 0.57827(18) 0.73952(18) 0.72537(16) 0.0207(3) Uani 1 1 d . .
O07 O 0.86182(18) 0.64827(17) 0.51483(16) 0.0293(3) Uani 1 1 d . .
O08 O 0.5745(2) 0.87653(19) 0.60221(18) 0.0376(4) Uani 1 1 d . .
N09 N 0.3530(2) 0.6386(2) 0.53068(16) 0.0237(3) Uani 1 1 d . .
N0A N 0.6409(2) 0.40791(18) 0.45147(16) 0.0207(3) Uani 1 1 d . .
N0B N 0.1354(2) 0.3793(2) 0.46752(18) 0.0300(3) Uani 1 1 d . .
N0C N 0.40455(18) 0.29223(17) 0.26152(17) 0.0210(3) Uani 1 1 d . .
N0D N 0.4200(2) 0.44196(19) 0.13024(17) 0.0242(3) Uani 1 1 d . .
N0E N 0.2473(2) 0.34747(19) 0.64384(18) 0.0264(3) Uani 1 1 d . .
C0F C 1.0909(2) 0.7491(2) 0.0911(2) 0.0217(3) Uani 1 1 d . .
C0G C 0.6301(2) 0.54526(19) 0.32371(17) 0.0170(3) Uani 1 1 d . .
C0H C 0.4796(2) 0.42151(19) 0.23830(18) 0.0182(3) Uani 1 1 d . .
C0I C 0.3540(2) 0.4922(2) 0.65808(17) 0.0184(3) Uani 1 1 d . .
C0J C 0.7244(2) 0.5460(2) 0.43688(17) 0.0193(3) Uani 1 1 d . .
C0K C 1.0927(3) 0.7460(2) -0.1389(2) 0.0267(4) Uani 1 1 d . .
H0K H 1.034327 0.727870 -0.226535 0.032 Uiso 1 1 calc R U
C0L C 0.5359(2) 0.5818(2) 0.15134(19) 0.0240(3) Uani 1 1 d . .
H0L H 0.528771 0.629274 0.092035 0.029 Uiso 1 1 calc R U
C0M C 0.8052(2) 0.80866(19) 0.31942(18) 0.0196(3) Uani 1 1 d . .
H0M H 0.877734 0.835333 0.409945 0.023 Uiso 1 1 calc R U
C0N C 1.0051(2) 0.7187(2) -0.0396(2) 0.0249(3) Uani 1 1 d . .
H0N H 0.886316 0.679170 -0.060691 0.030 Uiso 1 1 calc R U
C0O C 0.9952(3) 0.7281(3) 0.2003(2) 0.0303(4) Uani 1 1 d . .
H0O1 H 0.918357 0.616130 0.167553 0.036 Uiso 1 1 calc R U
H0O2 H 1.073680 0.766073 0.290732 0.036 Uiso 1 1 calc R U
C0P C 0.5052(2) 0.7584(2) 0.61768(19) 0.0233(3) Uani 1 1 d . .
C0Q C 1.2637(2) 0.8011(2) 0.1187(2) 0.0244(3) Uani 1 1 d . .
H0Q H 1.322527 0.820018 0.206469 0.029 Uiso 1 1 calc R U
C0R C 0.4839(2) 0.2824(2) 0.37041(19) 0.0221(3) Uani 1 1 d . .
C0S C 0.2809(2) 0.5063(2) 0.54915(18) 0.0222(3) Uani 1 1 d . .
C0T C 0.5090(2) 0.6111(2) 0.75531(18) 0.0196(3) Uani 1 1 d . .
C0U C 0.2421(2) 0.1636(2) 0.1707(2) 0.0289(4) Uani 1 1 d . .
H0U1 H 0.151306 0.182565 0.210536 0.043 Uiso 1 1 calc R U
H0U2 H 0.235260 0.065083 0.165370 0.043 Uiso 1 1 calc R U
H0U3 H 0.231063 0.157263 0.075431 0.043 Uiso 1 1 calc R U
C0V C 0.7314(2) 0.9224(2) 0.3459(2) 0.0244(3) Uani 1 1 d . .
H0V H 0.669379 0.933678 0.416837 0.029 Uiso 1 1 calc R U
C0W C 0.7467(3) 1.0072(2) 0.2775(2) 0.0288(4) Uani 1 1 d . .
H0W1 H 0.807853 0.998900 0.205807 0.035 Uiso 1 1 calc R U
H0W2 H 0.696630 1.076753 0.299783 0.035 Uiso 1 1 calc R U
C0X C 1.2663(3) 0.8000(2) -0.1096(2) 0.0280(4) Uani 1 1 d . .
H0X H 1.326535 0.819242 -0.177043 0.034 Uiso 1 1 calc R U
C0Y C 1.3511(2) 0.8257(2) 0.0180(2) 0.0283(4) Uani 1 1 d . .
H0Y H 1.469252 0.860193 0.036938 0.034 Uiso 1 1 calc R U
C0Z C 0.7282(3) 0.3933(2) 0.5632(2) 0.0299(4) Uani 1 1 d . .
H0Z1 H 0.845209 0.420005 0.557249 0.045 Uiso 1 1 calc R U
H0Z2 H 0.672249 0.285605 0.550569 0.045 Uiso 1 1 calc R U
H0Z3 H 0.725226 0.464726 0.656113 0.045 Uiso 1 1 calc R U
C10 C -0.0629(3) 0.3255(2) 0.9374(2) 0.0287(4) Uani 1 1 d . .
C11 C 0.2696(3) 0.1290(3) 0.6662(3) 0.0336(4) Uani 1 1 d . .
H11 H 0.351159 0.130765 0.611306 0.040 Uiso 1 1 calc R U
C12 C 0.2687(3) 0.6540(3) 0.4194(2) 0.0336(5) Uani 1 1 d . .
H12A H 0.309210 0.765032 0.443417 0.050 Uiso 1 1 calc R U
H12B H 0.147122 0.606698 0.410695 0.050 Uiso 1 1 calc R U
H12C H 0.292993 0.600749 0.329172 0.050 Uiso 1 1 calc R U
C13 C 0.7405(2) 0.8690(2) 0.8169(2) 0.0298(4) Uani 1 1 d . .
H13A H 0.726094 0.963688 0.867262 0.045 Uiso 1 1 calc R U
H13B H 0.821311 0.887657 0.758726 0.045 Uiso 1 1 calc R U
H13C H 0.782423 0.842053 0.885657 0.045 Uiso 1 1 calc R U
C14 C -0.3078(3) 0.2278(3) 1.0751(3) 0.0357(5) Uani 1 1 d . .
H14 H -0.391811 0.193242 1.122153 0.043 Uiso 1 1 calc R U
C15 C 0.1221(3) 0.2854(3) 0.5292(2) 0.0340(4) Uani 1 1 d . .
H15 H 0.031859 0.183631 0.494796 0.041 Uiso 1 1 calc R U
C16 C -0.0210(3) 0.3332(2) 1.0689(3) 0.0310(4) Uani 1 1 d . .
H16 H 0.093818 0.372375 1.112260 0.037 Uiso 1 1 calc R U
C17 C 0.2510(2) 0.2771(2) 0.7411(2) 0.0262(3) Uani 1 1 d . .
H17 H 0.346997 0.353123 0.825900 0.031 Uiso 1 1 calc R U
C18 C -0.1419(3) 0.2853(3) 1.1377(2) 0.0340(4) Uani 1 1 d . .
H18 H -0.110976 0.291801 1.228155 0.041 Uiso 1 1 calc R U
C19 C -0.3541(3) 0.2197(3) 0.9452(3) 0.0422(5) Uani 1 1 d . .
H19 H -0.469304 0.181185 0.903413 0.051 Uiso 1 1 calc R U
C1A C 0.1798(3) -0.0023(3) 0.6721(3) 0.0387(5) Uani 1 1 d . .
H1A1 H 0.097195 -0.007758 0.726125 0.046 Uiso 1 1 calc R U
H1A2 H 0.197419 -0.091853 0.622502 0.046 Uiso 1 1 calc R U
C1B C -0.2314(4) 0.2684(3) 0.8750(3) 0.0405(5) Uani 1 1 d . .
H1B H -0.262635 0.262479 0.784957 0.049 Uiso 1 1 calc R U
C1C C 0.0774(4) 0.3758(3) 0.8679(3) 0.0422(6) Uani 1 1 d . .
H1C1 H 0.048626 0.418825 0.806835 0.051 Uiso 1 1 calc R U
H1C2 H 0.182108 0.457662 0.940525 0.051 Uiso 1 1 calc R U

loop_
_atom_site_aniso_label
_atom_site_aniso_U_11
_atom_site_aniso_U_22
_atom_site_aniso_U_33
_atom_site_aniso_U_23
_atom_site_aniso_U_13
_atom_site_aniso_U_12
O01 0.0207(5) 0.0269(6) 0.0288(6) 0.0197(5) 0.0114(5) 0.0130(5)
O02 0.0224(6) 0.0377(8) 0.0300(7) 0.0212(6) 0.0017(5) 0.0103(5)
O03 0.0312(7) 0.0210(6) 0.0374(8) 0.0152(5) 0.0199(6) 0.0114(5)
O04 0.0417(8) 0.0237(6) 0.0346(7) 0.0184(6) 0.0125(6) 0.0097(6)
N05 0.0180(6) 0.0204(6) 0.0191(6) 0.0118(5) 0.0022(5) 0.0051(5)
N06 0.0184(6) 0.0216(6) 0.0239(7) 0.0123(6) 0.0078(5) 0.0080(5)
O07 0.0269(7) 0.0275(7) 0.0258(7) 0.0134(5) -0.0036(5) 0.0044(5)
O08 0.0508(10) 0.0332(8) 0.0360(8) 0.0241(7) 0.0158(7) 0.0161(7)
N09 0.0308(8) 0.0306(8) 0.0179(6) 0.0135(6) 0.0078(6) 0.0187(6)
N0A 0.0252(7) 0.0207(6) 0.0185(6) 0.0111(5) 0.0061(5) 0.0098(5)
N0B 0.0280(8) 0.0300(8) 0.0230(7) 0.0084(6) -0.0012(6) 0.0087(7)
N0C 0.0181(6) 0.0168(6) 0.0261(7) 0.0094(5) 0.0056(5) 0.0062(5)
N0D 0.0211(7) 0.0227(7) 0.0245(7) 0.0097(6) -0.0008(5) 0.0073(6)
N0E 0.0249(7) 0.0231(7) 0.0261(7) 0.0111(6) 0.0065(6) 0.0056(6)
C0F 0.0202(7) 0.0225(7) 0.0294(8) 0.0154(7) 0.0086(6) 0.0119(6)
C0G 0.0170(6) 0.0172(6) 0.0176(7) 0.0090(5) 0.0051(5) 0.0070(5)
C0H 0.0170(7) 0.0174(7) 0.0207(7) 0.0086(6) 0.0060(6) 0.0079(6)
C0I 0.0161(7) 0.0224(7) 0.0172(7) 0.0099(6) 0.0050(5) 0.0080(6)
C0J 0.0222(7) 0.0202(7) 0.0173(7) 0.0094(6) 0.0064(6) 0.0099(6)
C0K 0.0278(8) 0.0281(8) 0.0236(8) 0.0102(7) 0.0028(6) 0.0136(7)
C0L 0.0220(7) 0.0258(8) 0.0225(7) 0.0136(6) -0.0001(6) 0.0068(6)
C0M 0.0182(7) 0.0187(7) 0.0203(7) 0.0114(6) 0.0045(5) 0.0041(5)
C0N 0.0175(7) 0.0255(8) 0.0331(9) 0.0155(7) 0.0037(6) 0.0088(6)
C0O 0.0323(9) 0.0418(10) 0.0442(11) 0.0338(9) 0.0204(8) 0.0263(8)
C0P 0.0294(9) 0.0268(8) 0.0203(7) 0.0132(7) 0.0123(7) 0.0155(7)
C0Q 0.0215(8) 0.0270(8) 0.0275(8) 0.0127(7) 0.0040(6) 0.0132(6)
C0R 0.0263(8) 0.0194(7) 0.0226(8) 0.0103(6) 0.0107(6) 0.0107(6)
C0S 0.0256(8) 0.0284(8) 0.0162(7) 0.0093(6) 0.0057(6) 0.0159(7)
C0T 0.0148(6) 0.0220(7) 0.0233(8) 0.0116(6) 0.0070(6) 0.0077(6)
C0U 0.0217(8) 0.0184(7) 0.0374(10) 0.0094(7) 0.0017(7) 0.0037(6)
C0V 0.0249(8) 0.0210(7) 0.0250(8) 0.0091(6) 0.0102(6) 0.0089(6)
C0W 0.0316(9) 0.0270(8) 0.0323(9) 0.0148(7) 0.0095(7) 0.0156(7)
C0X 0.0292(9) 0.0330(9) 0.0288(9) 0.0145(7) 0.0143(7) 0.0187(7)
C0Y 0.0182(7) 0.0314(9) 0.0374(10) 0.0155(8) 0.0089(7) 0.0128(7)
C0Z 0.0405(11) 0.0309(9) 0.0254(9) 0.0180(8) 0.0063(8) 0.0175(8)
C10 0.0365(10) 0.0246(8) 0.0364(10) 0.0177(7) 0.0204(8) 0.0192(7)
C11 0.0339(10) 0.0389(11) 0.0419(11) 0.0243(9) 0.0209(9) 0.0218(9)
C12 0.0507(13) 0.0419(11) 0.0199(8) 0.0154(8) 0.0058(8) 0.0303(10)
C13 0.0202(8) 0.0237(8) 0.0373(10) 0.0141(8) 0.0030(7) 0.0021(6)
C14 0.0360(11) 0.0362(10) 0.0446(12) 0.0198(9) 0.0244(9) 0.0218(9)
C15 0.0266(9) 0.0313(9) 0.0307(9) 0.0107(8) -0.0006(7) 0.0044(7)
C16 0.0262(9) 0.0267(9) 0.0417(11) 0.0167(8) 0.0055(8) 0.0122(7)
C17 0.0239(8) 0.0246(8) 0.0269(8) 0.0135(7) 0.0070(6) 0.0057(6)
C18 0.0457(12) 0.0304(9) 0.0290(10) 0.0147(8) 0.0093(9) 0.0183(9)
C19 0.0256(10) 0.0501(13) 0.0532(14) 0.0231(12) 0.0039(9) 0.0196(9)
C1A 0.0469(13) 0.0304(10) 0.0465(13) 0.0191(9) 0.0243(11) 0.0212(9)
C1B 0.0506(14) 0.0471(13) 0.0325(11) 0.0215(10) 0.0059(10) 0.0268(11)
C1C 0.0570(14) 0.0259(9) 0.0549(14) 0.0222(10) 0.0374(12) 0.0219(10)

loop_
_atom_type_symbol
_atom_type_description
_atom_type_scat_dispersion_real
_atom_type_scat_dispersion_imag
_atom_type_scat_source
C C 0.0033 0.0016 'International Tables Vol C Tables 4.2.6.8 and 6.1.1.4'
H H 0.0000 0.0000 'International Tables Vol C Tables 4.2.6.8 and 6.1.1.4'
N N 0.0061 0.0033 'International Tables Vol C Tables 4.2.6.8 and 6.1.1.4'
O O 0.0106 0.0060 'International Tables Vol C Tables 4.2.6.8 and 6.1.1.4'

loop_
_geom_angle_atom_site_label_1
_geom_angle_atom_site_label_2
_geom_angle_atom_site_label_3
_geom_angle
C0M O01 C0O 113.80(13)
C17 O03 C1C 112.44(15)
C0L N05 C0G 106.15(14)
C0L N05 C0M 125.17(14)
C0G N05 C0M 128.54(14)
C0P N06 C0T 126.08(15)
C0P N06 C13 116.18(16)
C0T N06 C13 117.72(16)
C0S N09 C0P 120.15(16)
C0S N09 C12 120.29(18)
C0P N09 C12 119.56(18)
C0R N0A C0J 127.07(15)
C0R N0A C0Z 116.45(15)
C0J N0A C0Z 116.48(16)
C15 N0B C0S 101.71(17)
C0H N0C C0R 119.65(15)
C0H N0C C0U 120.74(16)
C0R N0C C0U 119.61(16)
C0L N0D C0H 103.35(14)
C15 N0E C0I 105.67(17)
C15 N0E C17 125.07(17)
C0I N0E C17 128.83(17)
C0Q C0F C0N 119.35(17)
C0Q C0F C0O 121.11(18)
C0N C0F C0O 119.53(16)
C0H C0G N05 104.66(14)
C0H C0G C0J 123.04(15)
N05 C0G C0J 132.11(15)
N0D C0H N0C 125.60(15)
N0D C0H C0G 112.43(15)
N0C C0H C0G 121.95(16)
N0E C0I C0S 104.89(16)
N0E C0I C0T 132.54(17)
C0S C0I C0T 122.56(17)
O07 C0J N0A 121.14(16)
O07 C0J C0G 127.44(16)
N0A C0J C0G 111.42(15)
C0N C0K C0X 119.81(18)
C0N C0K H0K 120.1
C0X C0K H0K 120.1
N0D C0L N05 113.41(15)
N0D C0L H0L 123.3
N05 C0L H0L 123.3
O01 C0M N05 110.44(13)
O01 C0M C0V 109.23(13)
N05 C0M C0V 108.02(14)
O01 C0M H0M 109.7
N05 C0M H0M 109.7
C0V C0M H0M 109.7
C0K C0N C0F 120.37(17)
C0K C0N H0N 119.8
C0F C0N H0N 119.8
O01 C0O C0F 107.22(14)
O01 C0O H0O1 110.3
C0F C0O H0O1 110.3
O01 C0O H0O2 110.3
C0F C0O H0O2 110.3
H0O1 C0O H0O2 108.5
O08 C0P N09 121.76(19)
O08 C0P N06 121.00(19)
N09 C0P N06 117.23(16)
C0F C0Q C0Y 120.24(18)
C0F C0Q H0Q 119.9
C0Y C0Q H0Q 119.9
O04 C0R N0C 121.92(18)
O04 C0R N0A 121.29(18)
N0C C0R N0A 116.77(15)
N0B C0S N09 125.46(17)
N0B C0S C0I 113.18(18)
N09 C0S C0I 121.36(17)
O02 C0T N06 121.74(16)
O02 C0T C0I 125.73(17)
N06 C0T C0I 112.53(15)
N0C C0U H0U1 109.5
N0C C0U H0U2 109.5
H0U1 C0U H0U2 109.5
N0C C0U H0U3 109.5
H0U1 C0U H0U3 109.5
H0U2 C0U H0U3 109.5
C0W C0V C0M 124.57(17)
C0W C0V H0V 117.7
C0M C0V H0V 117.7
C0V C0W H0W1 120.0
C0V C0W H0W2 120.0
H0W1 C0W H0W2 120.0
C0Y C0X C0K 120.04(18)
C0Y C0X H0X 120.0
C0K C0X H0X 120.0
C0X C0Y C0Q 120.15(17)
C0X C0Y H0Y 119.9
C0Q C0Y H0Y 119.9
N0A C0Z H0Z1 109.5
N0A C0Z H0Z2 109.5
H0Z1 C0Z H0Z2 109.5
N0A C0Z H0Z3 109.5
H0Z1 C0Z H0Z3 109.5
H0Z2 C0Z H0Z3 109.5
C16 C10 C1B 118.85(19)
C16 C10 C1C 117.6(2)
C1B C10 C1C 123.5(2)
C1A C11 C17 123.97(19)
C1A C11 H11 118.0
C17 C11 H11 118.0
N09 C12 H12A 109.5
N09 C12 H12B 109.5
H12A C12 H12B 109.5
N09 C12 H12C 109.5
H12A C12 H12C 109.5
H12B C12 H12C 109.5
N06 C13 H13A 109.5
N06 C13 H13B 109.5
H13A C13 H13B 109.5
N06 C13 H13C 109.5
H13A C13 H13C 109.5
H13B C13 H13C 109.5
C18 C14 C19 120.8(2)
C18 C14 H14 119.6
C19 C14 H14 119.6
N0B C15 N0E 114.53(18)
N0B C15 H15 122.7
N0E C15 H15 122.7
C18 C16 C10 121.3(2)
C18 C16 H16 119.4
C10 C16 H16 119.4
O03 C17 N0E 109.32(16)
O03 C17 C11 108.28(15)
N0E C17 C11 110.13(16)
O03 C17 H17 109.7
N0E C17 H17 109.7
C11 C17 H17 109.7
C16 C18 C14 119.5(2)
C16 C18 H18 120.2
C14 C18 H18 120.2
C14 C19 C1B 119.7(2)
C14 C19 H19 120.1
C1B C19 H19 120.1
C11 C1A H1A1 120.0
C11 C1A H1A2 120.0
H1A1 C1A H1A2 120.0
C10 C1B C19 119.8(2)
C10 C1B H1B 120.1
C19 C1B H1B 120.1
O03 C1C C10 107.20(16)
O03 C1C H1C1 110.3
C10 C1C H1C1 110.3
O03 C1C H1C2 110.3
C10 C1C H1C2 110.3
H1C1 C1C H1C2 108.5

loop_
_geom_bond_atom_site_label_1
_geom_bond_atom_site_label_2
_geom_bond_distance
O01 C0M 1.3956(19)
O01 C0O 1.435(2)
O02 C0T 1.237(2)
O03 C17 1.400(2)
O03 C1C 1.444(3)
O04 C0R 1.218(2)
N05 C0L 1.353(2)
N05 C0G 1.389(2)
N05 C0M 1.483(2)
N06 C0P 1.399(2)
N06 C0T 1.404(2)
N06 C13 1.468(2)
O07 C0J 1.226(2)
O08 C0P 1.221(2)
N09 C0S 1.369(2)
N09 C0P 1.376(3)
N09 C12 1.459(2)
N0A C0R 1.404(2)
N0A C0J 1.410(2)
N0A C0Z 1.470(2)
N0B C15 1.344(3)
N0B C0S 1.351(3)
N0C C0H 1.373(2)
N0C C0R 1.379(2)
N0C C0U 1.465(2)
N0D C0L 1.334(2)
N0D C0H 1.360(2)
N0E C15 1.349(3)
N0E C0I 1.371(2)
N0E C17 1.482(3)
C0F C0Q 1.388(2)
C0F C0N 1.399(3)
C0F C0O 1.501(3)
C0G C0H 1.374(2)
C0G C0J 1.423(2)
C0I C0S 1.380(2)
C0I C0T 1.421(2)
C0K C0N 1.389(3)
C0K C0X 1.392(3)
C0K H0K 0.9500
C0L H0L 0.9500
C0M C0V 1.505(3)
C0M H0M 1.0000
C0N H0N 0.9500
C0O H0O1 0.9900
C0O H0O2 0.9900
C0Q C0Y 1.394(3)
C0Q H0Q 0.9500
C0U H0U1 0.9800
C0U H0U2 0.9800
C0U H0U3 0.9800
C0V C0W 1.317(3)
C0V H0V 0.9500
C0W H0W1 0.9500
C0W H0W2 0.9500
C0X C0Y 1.385(3)
C0X H0X 0.9500
C0Y H0Y 0.9500
C0Z H0Z1 0.9800
C0Z H0Z2 0.9800
C0Z H0Z3 0.9800
C10 C16 1.384(3)
C10 C1B 1.392(4)
C10 C1C 1.501(3)
C11 C1A 1.315(3)
C11 C17 1.508(3)
C11 H11 0.9500
C12 H12A 0.9800
C12 H12B 0.9800
C12 H12C 0.9800
C13 H13A 0.9800
C13 H13B 0.9800
C13 H13C 0.9800
C14 C18 1.372(4)
C14 C19 1.374(4)
C14 H14 0.9500
C15 H15 0.9500
C16 C18 1.371(3)
C16 H16 0.9500
C17 H17 1.0000
C18 H18 0.9500
C19 C1B 1.394(4)
C19 H19 0.9500
C1A H1A1 0.9500
C1A H1A2 0.9500
C1B H1B 0.9500
C1C H1C1 0.9900
C1C H1C2 0.9900

loop_
_geom_torsion_atom_site_label_1
_geom_torsion_atom_site_label_2
_geom_torsion_atom_site_label_3
_geom_torsion_atom_site_label_4
_geom_torsion
C0L N05 C0G C0H -0.42(18)
C0M N05 C0G C0H 175.43(15)
C0L N05 C0G C0J 174.38(18)
C0M N05 C0G C0J -9.8(3)
C0L N0D C0H N0C -179.06(17)
C0L N0D C0H C0G -0.6(2)
C0R N0C C0H N0D 176.03(16)
C0U N0C C0H N0D -3.2(3)
C0R N0C C0H C0G -2.3(2)
C0U N0C C0H C0G 178.53(17)
N05 C0G C0H N0D 0.66(19)
C0J C0G C0H N0D -174.75(15)
N05 C0G C0H N0C 179.18(15)
C0J C0G C0H N0C 3.8(3)
C15 N0E C0I C0S 0.8(2)
C17 N0E C0I C0S -171.84(17)
C15 N0E C0I C0T -178.1(2)
C17 N0E C0I C0T 9.2(3)
C0R N0A C0J O07 179.69(17)
C0Z N0A C0J O07 -0.6(3)
C0R N0A C0J C0G -1.0(2)
C0Z N0A C0J C0G 178.62(16)
C0H C0G C0J O07 177.19(18)
N05 C0G C0J O07 3.2(3)
C0H C0G C0J N0A -2.0(2)
N05 C0G C0J N0A -176.02(17)
C0H N0D C0L N05 0.3(2)
C0G N05 C0L N0D 0.1(2)
C0M N05 C0L N0D -175.96(16)
C0O O01 C0M N05 -69.03(19)
C0O O01 C0M C0V 172.31(16)
C0L N05 C0M O01 -64.4(2)
C0G N05 C0M O01 120.49(18)
C0L N05 C0M C0V 55.0(2)
C0G N05 C0M C0V -120.11(18)
C0X C0K C0N C0F 1.7(3)
C0Q C0F C0N C0K -2.5(3)
C0O C0F C0N C0K 176.33(18)
C0M O01 C0O C0F -179.88(15)
C0Q C0F C0O O01 125.78(18)
C0N C0F C0O O01 -53.0(2)
C0S N09 C0P O08 178.52(17)
C12 N09 C0P O08 -1.9(3)
C0S N09 C0P N06 -1.5(2)
C12 N09 C0P N06 178.14(16)
C0T N06 C0P O08 178.46(17)
C13 N06 C0P O08 0.1(3)
C0T N06 C0P N09 -1.5(3)
C13 N06 C0P N09 -179.91(16)
C0N C0F C0Q C0Y 1.3(3)
C0O C0F C0Q C0Y -177.51(18)
C0H N0C C0R O04 -179.23(17)
C0U N0C C0R O04 0.0(3)
C0H N0C C0R N0A -0.6(2)
C0U N0C C0R N0A 178.59(16)
C0J N0A C0R O04 -179.01(17)
C0Z N0A C0R O04 1.3(3)
C0J N0A C0R N0C 2.4(3)
C0Z N0A C0R N0C -177.31(16)
C15 N0B C0S N09 179.79(18)
C15 N0B C0S C0I -0.6(2)
C0P N09 C0S N0B -177.52(17)
C12 N09 C0S N0B 2.9(3)
C0P N09 C0S C0I 2.9(2)
C12 N09 C0S C0I -176.71(17)
N0E C0I C0S N0B -0.1(2)
C0T C0I C0S N0B 178.96(16)
N0E C0I C0S N09 179.49(15)
C0T C0I C0S N09 -1.4(3)
C0P N06 C0T O02 -177.95(17)
C13 N06 C0T O02 0.4(3)
C0P N06 C0T C0I 2.9(2)
C13 N06 C0T C0I -178.81(16)
N0E C0I C0T O02 -1.7(3)
C0S C0I C0T O02 179.50(17)
N0E C0I C0T N06 177.48(18)
C0S C0I C0T N06 -1.3(2)
O01 C0M C0V C0W 4.3(3)
N05 C0M C0V C0W -115.9(2)
C0N C0K C0X C0Y 0.3(3)
C0K C0X C0Y C0Q -1.5(3)
C0F C0Q C0Y C0X 0.7(3)
C0S N0B C15 N0E 1.2(2)
C0I N0E C15 N0B -1.3(3)
C17 N0E C15 N0B 171.70(19)
C1B C10 C16 C18 0.2(3)
C1C C10 C16 C18 -178.13(19)
C1C O03 C17 N0E -65.1(2)
C1C O03 C17 C11 174.9(2)
C15 N0E C17 O03 -50.5(2)
C0I N0E C17 O03 120.9(2)
C15 N0E C17 C11 68.4(2)
C0I N0E C17 C11 -120.3(2)
C1A C11 C17 O03 -14.9(3)
C1A C11 C17 N0E -134.4(3)
C10 C16 C18 C14 0.3(3)
C19 C14 C18 C16 -0.9(3)
C18 C14 C19 C1B 0.9(4)
C16 C10 C1B C19 -0.2(3)
C1C C10 C1B C19 178.0(2)
C14 C19 C1B C10 -0.4(4)
C17 O03 C1C C10 -165.76(19)
C16 C10 C1C O03 89.8(3)
C1B C10 C1C O03 -88.5(3)
